data_7248636
loop_
_publ_author_name
'Alfuth, Jan'
'Czapik, Agnieszka'
'Zadykowicz, Beata'
'Olszewska, Teresa'

_publ_section_title
;
 Hydrogen and chalcogen bonds in crystals of chalcogenadiazolecarboxylic
 acids -- competition or cooperation?
;
_journal_issue 22
_journal_name_full CrystEngComm
_journal_page_first 2918
_journal_page_last 2927
_journal_paper_doi 10.1039/D4CE00273C
_journal_volume 26
_journal_year 2024
_chemical_formula_moiety 'C7 H4 N2 O2 S'
_chemical_formula_sum 'C7 H4 N2 O2 S'
_chemical_formula_weight 180.18
_space_group_crystal_system triclinic
_space_group_IT_number 2
_space_group_name_Hall '-P 1'
_space_group_name_H-M_alt 'P -1'
_atom_sites_solution_hydrogens mixed
_atom_sites_solution_primary direct
_audit_creation_date 2024-02-06
_audit_creation_method
;
Olex2 1.5
(compiled 2023.08.24 svn.re1ec1418 for OlexSys, GUI svn.r6817)
;
_audit_update_record
;
2024-02-13 deposited with the CCDC.	2024-05-13 downloaded from the CCDC.
;
_cell_angle_alpha 91.500(5)
_cell_angle_beta 107.919(5)
_cell_angle_gamma 115.929(6)
_cell_formula_units_Z 2
_cell_length_a 6.9301(4)
_cell_length_b 7.3617(4)
_cell_length_c 8.2491(4)
_cell_measurement_reflns_used 591
_cell_measurement_temperature 130(2)
_cell_measurement_theta_max 72.2500
_cell_measurement_theta_min 6.7830
_cell_volume 353.72(4)
_computing_cell_refinement 'CrysAlisPro 1.171.41.112a (Rigaku OD, 2021)'
_computing_data_collection 'CrysAlisPro 1.171.41.112a (Rigaku OD, 2021)'
_computing_data_reduction 'CrysAlisPro 1.171.41.112a (Rigaku OD, 2021)'
_computing_molecular_graphics 'Olex2 1.5 (Dolomanov et al., 2009)'
_computing_publication_material 'Olex2 1.5 (Dolomanov et al., 2009)'
_computing_structure_refinement 'SHELXL 2014/7 (Sheldrick, 2015)'
_computing_structure_solution 'SHELXT 2018/2 (Sheldrick, 2018)'
_diffrn_ambient_environment N~2~
_diffrn_ambient_temperature 130(2)
_diffrn_detector 'CCD plate'
_diffrn_detector_area_resol_mean 10.5384
_diffrn_detector_type Atlas
_diffrn_measured_fraction_theta_full 1.000
_diffrn_measured_fraction_theta_max 0.977
_diffrn_measurement_details
;
List of Runs (angles in degrees, time in seconds):

  # Type    Start    End  Width  t~exp~   \w     \q     \k     \f   Frames
#--------------------------------------------------------------------------
  1  \w    -26.00  39.00   1.00    2.50    --  -40.98  19.00 -60.00   65
  2  \w   -121.00   0.00   1.00    2.50    --  -40.98 -19.00 120.00  121
  3  \w    -39.00  26.00   1.00    2.50    --   40.98 -19.00  60.00   65
  4  \w      6.00  97.00   1.00    2.50    --   40.98-125.00  60.00   91
  5  \w    -33.00  42.00   1.00    2.50    --   40.98 -37.00 -90.00   75
  6  \w      6.00  97.00   1.00    2.50    --   40.98-125.00-120.00   91
  7  \w     40.00  71.00   1.00   10.00    --  112.00 -61.00   0.00   31
  8  \w     40.00  71.00   1.00   10.00    --  112.00 -61.00-120.00   31
  9  \w     83.00 158.00   1.00   10.00    --  112.00 111.00 120.00   75
 10  \w     40.00  45.00   1.00   10.00    --  112.00-136.00 -22.00    5
;
_diffrn_measurement_device 'four-circle diffractometer'
_diffrn_measurement_device_type 'SuperNova, Single source at offset/far, Atlas'
_diffrn_measurement_method '\w scans'
_diffrn_orient_matrix_type 'CrysAlisPro convention (1999,Acta A55,543-557)'
_diffrn_orient_matrix_UB_11 -0.1354239000
_diffrn_orient_matrix_UB_12 -0.0599504000
_diffrn_orient_matrix_UB_13 -0.1967237000
_diffrn_orient_matrix_UB_21 0.2270969000
_diffrn_orient_matrix_UB_22 0.0956964000
_diffrn_orient_matrix_UB_23 -0.0346761000
_diffrn_orient_matrix_UB_31 0.0025696000
_diffrn_orient_matrix_UB_32 -0.2081993000
_diffrn_orient_matrix_UB_33 -0.0021945000
_diffrn_radiation_monochromator mirror
_diffrn_radiation_probe x-ray
_diffrn_radiation_type 'Cu K\a'
_diffrn_radiation_wavelength 1.54184
_diffrn_reflns_av_R_equivalents 0.0446
_diffrn_reflns_av_unetI/netI 0.0135
_diffrn_reflns_Laue_measured_fraction_full 1.000
_diffrn_reflns_Laue_measured_fraction_max 0.977
_diffrn_reflns_limit_h_max 8
_diffrn_reflns_limit_h_min -8
_diffrn_reflns_limit_k_max 8
_diffrn_reflns_limit_k_min -8
_diffrn_reflns_limit_l_max 10
_diffrn_reflns_limit_l_min -10
_diffrn_reflns_number 2715
_diffrn_reflns_point_group_measured_fraction_full 1.000
_diffrn_reflns_point_group_measured_fraction_max 0.977
_diffrn_reflns_theta_full 67.684
_diffrn_reflns_theta_max 76.607
_diffrn_reflns_theta_min 5.739
_diffrn_source 'micro-focus sealed X-ray tube'
_diffrn_source_type 'SuperNova (Cu) X-ray Source'
_exptl_absorpt_coefficient_mu 3.707
_exptl_absorpt_correction_T_max 1.00000
_exptl_absorpt_correction_T_min 0.72671
_exptl_absorpt_correction_type multi-scan
_exptl_absorpt_process_details
;
CrysAlisPro 1.171.41.112a (Rigaku Oxford Diffraction, 2021)
Empirical absorption correction using spherical harmonics,
implemented in SCALE3 ABSPACK scaling algorithm.
;
_exptl_crystal_colour colourless
_exptl_crystal_colour_primary colourless
_exptl_crystal_density_diffrn 1.692
_exptl_crystal_description irregular
_exptl_crystal_F_000 184
_exptl_crystal_size_max 0.2
_exptl_crystal_size_mid 0.17
_exptl_crystal_size_min 0.05
_refine_diff_density_max 0.327
_refine_diff_density_min -0.285
_refine_diff_density_rms 0.052
_refine_ls_extinction_method none
_refine_ls_goodness_of_fit_ref 1.062
_refine_ls_hydrogen_treatment mixed
_refine_ls_matrix_type full
_refine_ls_number_parameters 114
_refine_ls_number_reflns 2715
_refine_ls_number_restraints 0
_refine_ls_restrained_S_all 1.062
_refine_ls_R_factor_all 0.0369
_refine_ls_R_factor_gt 0.0347
_refine_ls_shift/su_max 0.000
_refine_ls_shift/su_mean 0.000
_refine_ls_structure_factor_coef Fsqd
_refine_ls_weighting_details 'w=1/[\s^2^(Fo^2^)+(0.0598P)^2^+0.0894P] where P=(Fo^2^+2Fc^2^)/3'
_refine_ls_weighting_scheme calc
_refine_ls_wR_factor_gt 0.0951
_refine_ls_wR_factor_ref 0.0965
_reflns_Friedel_coverage 0.000
_reflns_number_gt 2521
_reflns_number_total 2715
_reflns_threshold_expression 'I > 2\s(I)'
_twin_special_details
;
Component 2 rotated by -179.9462\% 
around [0.00 -0.00 1.00] (reciprocal) or [0.42 0.20 0.89] (direct)
;
_cod_data_source_file d4ce00273c2.cif
_cod_data_source_block 3s
_cod_depositor_comments 'Adding full bibliography for 7248632--7248640.cif.'
_cod_original_cell_volume 353.71(4)
_cod_database_code 7248636
_shelx_shelxl_version_number 2014/7
_shelx_space_group_comment
;
The symmetry employed for this shelxl refinement is uniquely defined
by the following loop, which should always be used as a source of
symmetry information in preference to the above space-group names.
They are only intended as comments.
;
_shelx_estimated_absorpt_t_max 0.836
_shelx_estimated_absorpt_t_min 0.524
_olex2_refinement_description
;
1. Twinned data refinement
 Scales: 0.5865(14)
 0.4135(14)
2. Fixed Uiso
 At 1.2 times of:
  All C(H) groups
3.a Aromatic/amide H refined with riding coordinates:
 C4(H4), C6(H6), C7(H7)
;
_olex2_submission_special_instructions 'No special instructions were received'
_oxdiff_exptl_absorpt_empirical_details
;
Empirical correction (ABSPACK) includes:
- Absorption correction using spherical harmonics
- Frame scaling
;
_oxdiff_exptl_absorpt_empirical_full_max 1.418
_oxdiff_exptl_absorpt_empirical_full_min 0.799
_oxdiff_twin_integration_method simultaneous
_oxdiff_twin_items 2

loop_
_space_group_symop_operation_xyz
'x, y, z'
'-x, -y, -z'

loop_
_atom_site_label
_atom_site_type_symbol
_atom_site_fract_x
_atom_site_fract_y
_atom_site_fract_z
_atom_site_U_iso_or_equiv
_atom_site_adp_type
_atom_site_occupancy
_atom_site_site_symmetry_order
_atom_site_calc_flag
_atom_site_refinement_flags_posn
_atom_site_refinement_flags_adp
_atom_site_refinement_flags_occupancy
_atom_site_disorder_assembly
_atom_site_disorder_group
S2 S 0.05812(8) 0.77819(7) 0.07695(6) 0.02795(18) Uani 1 1 d . . . . .
O1 O 0.4046(3) 0.4462(2) 0.77393(18) 0.0316(3) Uani 1 1 d . . . . .
H1 H 0.456(8) 0.380(8) 0.876(7) 0.140(19) Uiso 1 1 d . . . . .
O2 O 0.4778(2) 0.7158(2) 0.95824(17) 0.0293(3) Uani 1 1 d . . . . .
N1 N 0.1101(3) 0.9478(3) 0.2342(2) 0.0270(4) Uani 1 1 d . . . . .
N3 N 0.1219(3) 0.6180(3) 0.1820(2) 0.0262(4) Uani 1 1 d . . . . .
C4 C 0.2662(3) 0.6066(3) 0.4917(2) 0.0221(4) Uani 1 1 d . . . . .
H4 H 0.2733 0.4822 0.4725 0.027 Uiso 1 1 calc R U . . .
C5 C 0.3288(3) 0.7069(3) 0.6565(2) 0.0216(4) Uani 1 1 d . . . . .
C6 C 0.3160(3) 0.8932(3) 0.6867(2) 0.0235(4) Uani 1 1 d . . . . .
H6 H 0.3572 0.9563 0.8026 0.028 Uiso 1 1 calc R U . . .
C7 C 0.2464(3) 0.9819(3) 0.5541(2) 0.0247(4) Uani 1 1 d . . . . .
H7 H 0.2408 1.1065 0.5759 0.030 Uiso 1 1 calc R U . . .
C8 C 0.1821(3) 0.8830(3) 0.3816(2) 0.0221(4) Uani 1 1 d . . . . .
C9 C 0.1905(3) 0.6953(3) 0.3516(2) 0.0223(4) Uani 1 1 d . . . . .
C10 C 0.4098(3) 0.6198(3) 0.8074(2) 0.0225(4) Uani 1 1 d . . . . .

loop_
_atom_site_aniso_label
_atom_site_aniso_U_11
_atom_site_aniso_U_22
_atom_site_aniso_U_33
_atom_site_aniso_U_23
_atom_site_aniso_U_13
_atom_site_aniso_U_12
S2 0.0381(3) 0.0308(3) 0.0203(3) 0.00852(18) 0.01049(19) 0.0204(2)
O1 0.0454(8) 0.0269(7) 0.0220(6) 0.0038(5) 0.0060(6) 0.0206(6)
O2 0.0392(7) 0.0294(7) 0.0185(6) 0.0024(5) 0.0078(5) 0.0170(6)
N1 0.0314(8) 0.0279(8) 0.0251(8) 0.0082(6) 0.0105(6) 0.0163(7)
N3 0.0354(8) 0.0284(8) 0.0183(7) 0.0066(6) 0.0091(6) 0.0181(7)
C4 0.0259(9) 0.0206(8) 0.0202(8) 0.0040(7) 0.0084(7) 0.0110(7)
C5 0.0216(8) 0.0213(9) 0.0196(8) 0.0031(7) 0.0078(6) 0.0079(7)
C6 0.0245(8) 0.0236(9) 0.0200(8) 0.0003(7) 0.0075(7) 0.0098(7)
C7 0.0271(8) 0.0210(9) 0.0263(9) 0.0012(7) 0.0097(7) 0.0115(7)
C8 0.0223(8) 0.0234(9) 0.0217(8) 0.0057(7) 0.0085(6) 0.0110(7)
C9 0.0238(8) 0.0222(9) 0.0197(8) 0.0022(7) 0.0089(7) 0.0091(7)
C10 0.0239(8) 0.0240(9) 0.0179(8) 0.0030(7) 0.0074(6) 0.0097(7)

loop_
_atom_type_symbol
_atom_type_description
_atom_type_scat_dispersion_real
_atom_type_scat_dispersion_imag
_atom_type_scat_source
C C 0.0181 0.0091 'International Tables Vol C Tables 4.2.6.8 and 6.1.1.4'
H H 0.0000 0.0000 'International Tables Vol C Tables 4.2.6.8 and 6.1.1.4'
N N 0.0311 0.0180 'International Tables Vol C Tables 4.2.6.8 and 6.1.1.4'
O O 0.0492 0.0322 'International Tables Vol C Tables 4.2.6.8 and 6.1.1.4'
S S 0.3331 0.5567 'International Tables Vol C Tables 4.2.6.8 and 6.1.1.4'

loop_
_geom_angle_atom_site_label_1
_geom_angle_atom_site_label_2
_geom_angle_atom_site_label_3
_geom_angle
_geom_angle_site_symmetry_1
_geom_angle_site_symmetry_3
_geom_angle_publ_flag
N1 S2 N3 101.18(8) . . ?
C10 O1 H1 118(3) . . ?
C8 N1 S2 106.16(13) . . ?
C9 N3 S2 105.98(13) . . ?
C5 C4 H4 121.2 . . ?
C5 C4 C9 117.53(17) . . ?
C9 C4 H4 121.2 . . ?
C4 C5 C6 121.65(17) . . ?
C4 C5 C10 119.41(17) . . ?
C6 C5 C10 118.94(16) . . ?
C5 C6 H6 119.2 . . ?
C7 C6 C5 121.67(16) . . ?
C7 C6 H6 119.2 . . ?
C6 C7 H7 120.9 . . ?
C6 C7 C8 118.20(17) . . ?
C8 C7 H7 120.9 . . ?
N1 C8 C7 126.77(18) . . ?
N1 C8 C9 113.20(17) . . ?
C7 C8 C9 120.03(17) . . ?
N3 C9 C4 125.62(17) . . ?
N3 C9 C8 113.47(17) . . ?
C4 C9 C8 120.91(16) . . ?
O1 C10 C5 116.78(16) . . ?
O2 C10 O1 123.50(17) . . ?
O2 C10 C5 119.72(17) . . ?

loop_
_geom_bond_atom_site_label_1
_geom_bond_atom_site_label_2
_geom_bond_distance
_geom_bond_site_symmetry_2
_geom_bond_publ_flag
S2 N1 1.6146(17) . ?
S2 N3 1.6156(16) . ?
O1 H1 1.03(5) . ?
O1 C10 1.283(2) . ?
O2 C10 1.254(2) . ?
N1 C8 1.349(2) . ?
N3 C9 1.349(2) . ?
C4 H4 0.9500 . ?
C4 C5 1.373(2) . ?
C4 C9 1.415(3) . ?
C5 C6 1.433(3) . ?
C5 C10 1.484(2) . ?
C6 H6 0.9500 . ?
C6 C7 1.358(3) . ?
C7 H7 0.9500 . ?
C7 C8 1.423(2) . ?
C8 C9 1.427(3) . ?

loop_
_geom_torsion_atom_site_label_1
_geom_torsion_atom_site_label_2
_geom_torsion_atom_site_label_3
_geom_torsion_atom_site_label_4
_geom_torsion
_geom_torsion_site_symmetry_1
_geom_torsion_site_symmetry_2
_geom_torsion_site_symmetry_3
_geom_torsion_site_symmetry_4
_geom_torsion_publ_flag
S2 N1 C8 C7 -179.48(15) . . . . ?
S2 N1 C8 C9 0.57(19) . . . . ?
S2 N3 C9 C4 -179.01(15) . . . . ?
S2 N3 C9 C8 0.72(19) . . . . ?
N1 S2 N3 C9 -0.35(14) . . . . ?
N1 C8 C9 N3 -0.9(2) . . . . ?
N1 C8 C9 C4 178.86(16) . . . . ?
N3 S2 N1 C8 -0.14(14) . . . . ?
C4 C5 C6 C7 -1.6(3) . . . . ?
C4 C5 C10 O1 -3.7(2) . . . . ?
C4 C5 C10 O2 176.54(16) . . . . ?
C5 C4 C9 N3 -179.78(17) . . . . ?
C5 C4 C9 C8 0.5(3) . . . . ?
C5 C6 C7 C8 1.0(3) . . . . ?
C6 C5 C10 O1 175.68(16) . . . . ?
C6 C5 C10 O2 -4.1(3) . . . . ?
C6 C7 C8 N1 -179.62(17) . . . . ?
C6 C7 C8 C9 0.3(3) . . . . ?
C7 C8 C9 N3 179.16(15) . . . . ?
C7 C8 C9 C4 -1.1(3) . . . . ?
C9 C4 C5 C6 0.8(3) . . . . ?
C9 C4 C5 C10 -179.85(15) . . . . ?
C10 C5 C6 C7 179.05(16) . . . . ?

loop_
_twin_individual_id
_twin_individual_mass_fraction_refined
_oxdiff_twin_reflns_isolated
_oxdiff_twin_reflns_overlapped
_twin_individual_twin_lattice_type
_twin_individual_twin_matrix_11
_twin_individual_twin_matrix_12
_twin_individual_twin_matrix_13
_twin_individual_twin_matrix_21
_twin_individual_twin_matrix_22
_twin_individual_twin_matrix_23
_twin_individual_twin_matrix_31
_twin_individual_twin_matrix_32
_twin_individual_twin_matrix_33
1 0.5865(14) 937 190 ref 1.0000 0.0000 0.0000 0.0000 1.0000 0.0000 0.0000 0.0000 1.0000
2 0.4135(14) 947 190 nmt -0.9990 0.0014 0.0007 -0.0018 -1.0010 -0.0017 0.9399 0.4434 0.9996
